data_4107233
loop_
_publ_author_name
'Wesley A. Hoffert'
'Anthony K. Rapp\'e'
'Matthew P. Shores'

_publ_section_title
;
 Topological and Electronic Influences on Magnetic Exchange Coupling in
 Fe(III) Ethynylbenzene Dendritic Building Blocks
;
_journal_name_full 'Journal of the American Chemical Society'
_journal_page_first 20823
_journal_page_last 20836
_journal_paper_doi 10.1021/ja206735y
_journal_volume 133
_journal_year 2011
_chemical_formula_sum 'C21 H37 Cl F3 Fe O3 P4 S'
_chemical_formula_weight 641.75
_chemical_name_systematic
; 
 ? 
;
_space_group_IT_number 19
_symmetry_cell_setting orthorhombic
_symmetry_space_group_name_Hall 'P 2ac 2ab'
_symmetry_space_group_name_H-M 'P 21 21 21'
_atom_sites_solution_hydrogens geom
_atom_sites_solution_primary direct
_atom_sites_solution_secondary difmap
_audit_creation_method SHELXL-97
_cell_angle_alpha 90.00
_cell_angle_beta 90.00
_cell_angle_gamma 90.00
_cell_formula_units_Z 4
_cell_length_a 12.8296(3)
_cell_length_b 14.3749(4)
_cell_length_c 15.8508(4)
_cell_measurement_reflns_used 9119
_cell_measurement_temperature 100(2)
_cell_measurement_theta_max 32.12
_cell_measurement_theta_min 2.49
_cell_volume 2923.27(13)
_computing_cell_refinement 'Bruker SMART'
_computing_data_collection 'Bruker SMART'
_computing_data_reduction 'Bruker SAINT'
_computing_molecular_graphics 'Bruker SHELXTL'
_computing_publication_material 'Bruker SHELXTL'
_computing_structure_refinement 'Bruker SHELXTL'
_computing_structure_solution 'Bruker SHELXTL'
_diffrn_ambient_temperature 100(2)
_diffrn_measured_fraction_theta_full 1.000
_diffrn_measured_fraction_theta_max 1.000
_diffrn_radiation_monochromator graphite
_diffrn_radiation_source 'fine-focus sealed tube'
_diffrn_radiation_type MoK\a
_diffrn_radiation_wavelength 0.71073
_diffrn_reflns_av_R_equivalents 0.0359
_diffrn_reflns_av_sigmaI/netI 0.0327
_diffrn_reflns_limit_h_max 19
_diffrn_reflns_limit_h_min -19
_diffrn_reflns_limit_k_max 21
_diffrn_reflns_limit_k_min -19
_diffrn_reflns_limit_l_max 23
_diffrn_reflns_limit_l_min -21
_diffrn_reflns_number 43516
_diffrn_reflns_theta_full 32.25
_diffrn_reflns_theta_max 32.25
_diffrn_reflns_theta_min 2.04
_exptl_absorpt_coefficient_mu 0.938
_exptl_absorpt_correction_T_max 0.9120
_exptl_absorpt_correction_T_min 0.6029
_exptl_absorpt_correction_type multi-scan
_exptl_absorpt_process_details 'SCALE (Bruker, 2009)'
_exptl_crystal_colour blue
_exptl_crystal_density_diffrn 1.458
_exptl_crystal_description block
_exptl_crystal_F_000 1332
_exptl_crystal_size_max 0.60
_exptl_crystal_size_mid 0.33
_exptl_crystal_size_min 0.10
_refine_diff_density_max 0.372
_refine_diff_density_min -0.204
_refine_diff_density_rms 0.053
_refine_ls_abs_structure_details 'Flack H D (1983), Acta Cryst. A39, 876-881'
_refine_ls_abs_structure_Flack 0.006(7)
_refine_ls_extinction_method none
_refine_ls_goodness_of_fit_ref 1.008
_refine_ls_hydrogen_treatment constr
_refine_ls_matrix_type full
_refine_ls_number_parameters 307
_refine_ls_number_reflns 10367
_refine_ls_number_restraints 0
_refine_ls_restrained_S_all 1.008
_refine_ls_R_factor_all 0.0281
_refine_ls_R_factor_gt 0.0240
_refine_ls_shift/su_max 0.001
_refine_ls_shift/su_mean 0.000
_refine_ls_structure_factor_coef Fsqd
_refine_ls_weighting_details 'calc w=1/[\s^2^(Fo^2^)+(0.0289P)^2^+0.0000P] where P=(Fo^2^+2Fc^2^)/3'
_refine_ls_weighting_scheme calc
_refine_ls_wR_factor_gt 0.0540
_refine_ls_wR_factor_ref 0.0554
_reflns_number_gt 9617
_reflns_number_total 10367
_reflns_threshold_expression >2sigma(I)
_cod_data_source_file ja206735y_si_002.cif
_cod_data_source_block msn142
_cod_database_code 4107233

loop_
_symmetry_equiv_pos_as_xyz
'x, y, z'
'-x+1/2, -y, z+1/2'
'-x, y+1/2, -z+1/2'
'x+1/2, -y+1/2, -z'

loop_
_atom_site_label
_atom_site_type_symbol
_atom_site_fract_x
_atom_site_fract_y
_atom_site_fract_z
_atom_site_U_iso_or_equiv
_atom_site_adp_type
_atom_site_occupancy
_atom_site_symmetry_multiplicity
_atom_site_calc_flag
_atom_site_refinement_flags
Fe1 Fe 0.265401(13) 0.384304(12) 0.163281(10) 0.01238(4) Uani 1 1 d .
P1 P 0.16998(3) 0.49576(2) 0.09456(2) 0.01753(6) Uani 1 1 d .
P2 P 0.40514(3) 0.46182(2) 0.10990(2) 0.01727(6) Uani 1 1 d .
P3 P 0.36236(3) 0.26250(2) 0.21099(2) 0.01945(7) Uani 1 1 d .
P4 P 0.12857(3) 0.30551(2) 0.22184(2) 0.01720(6) Uani 1 1 d .
Cl1 Cl 0.28304(3) 0.47308(2) 0.28224(2) 0.02424(7) Uani 1 1 d .
S1 S 0.18581(2) 0.86863(2) 0.024291(19) 0.01771(6) Uani 1 1 d .
O1 O 0.16198(8) 0.87260(8) -0.06456(6) 0.0264(2) Uani 1 1 d .
O2 O 0.15078(9) 0.78623(7) 0.06762(7) 0.0299(2) Uani 1 1 d .
O3 O 0.17043(9) 0.95457(7) 0.06939(6) 0.0279(2) Uani 1 1 d .
F1 F 0.37393(7) 0.92228(7) -0.01975(7) 0.0397(2) Uani 1 1 d .
F2 F 0.35678(8) 0.77500(7) -0.01118(7) 0.0404(2) Uani 1 1 d .
F3 F 0.36568(8) 0.85564(11) 0.10208(6) 0.0609(4) Uani 1 1 d .
C1 C 0.25414(9) 0.31293(8) 0.06469(7) 0.0148(2) Uani 1 1 d .
C2 C 0.25225(9) 0.26730(9) -0.00011(7) 0.0165(2) Uani 1 1 d .
C3 C 0.25757(9) 0.21621(8) -0.07754(7) 0.0149(2) Uani 1 1 d .
C4 C 0.25200(9) 0.26194(9) -0.15563(7) 0.0182(2) Uani 1 1 d .
H4 H 0.2408 0.3272 -0.1573 0.022 Uiso 1 1 calc R
C5 C 0.26278(11) 0.21267(10) -0.23024(8) 0.0218(3) Uani 1 1 d .
H5 H 0.2589 0.2443 -0.2828 0.026 Uiso 1 1 calc R
C6 C 0.27932(11) 0.11676(10) -0.22842(8) 0.0216(3) Uani 1 1 d .
H6 H 0.2879 0.0831 -0.2795 0.026 Uiso 1 1 calc R
C7 C 0.28322(11) 0.07066(9) -0.15132(8) 0.0212(3) Uani 1 1 d .
H7 H 0.2939 0.0053 -0.1500 0.025 Uiso 1 1 calc R
C8 C 0.27158(10) 0.11931(9) -0.07633(7) 0.0183(2) Uani 1 1 d .
H8 H 0.2731 0.0870 -0.0241 0.022 Uiso 1 1 calc R
C9 C 0.25948(11) 0.57333(10) 0.03732(9) 0.0269(3) Uani 1 1 d .
H9A H 0.2720 0.5487 -0.0201 0.032 Uiso 1 1 calc R
H9B H 0.2280 0.6359 0.0320 0.032 Uiso 1 1 calc R
C10 C 0.36245(12) 0.58014(10) 0.08499(9) 0.0244(3) Uani 1 1 d .
H10A H 0.3530 0.6164 0.1375 0.029 Uiso 1 1 calc R
H10B H 0.4154 0.6118 0.0498 0.029 Uiso 1 1 calc R
C11 C 0.18045(12) 0.20366(11) 0.27823(10) 0.0286(3) Uani 1 1 d .
H11A H 0.2015 0.2218 0.3360 0.034 Uiso 1 1 calc R
H11B H 0.1259 0.1552 0.2827 0.034 Uiso 1 1 calc R
C12 C 0.27373(11) 0.16536(10) 0.23093(10) 0.0255(3) Uani 1 1 d .
H12A H 0.2512 0.1371 0.1770 0.031 Uiso 1 1 calc R
H12B H 0.3090 0.1170 0.2650 0.031 Uiso 1 1 calc R
C13 C 0.07970(12) 0.46136(11) 0.01190(10) 0.0293(3) Uani 1 1 d .
H13A H 0.0186 0.4315 0.0373 0.044 Uiso 1 1 calc R
H13B H 0.1142 0.4176 -0.0264 0.044 Uiso 1 1 calc R
H13C H 0.0576 0.5165 -0.0197 0.044 Uiso 1 1 calc R
C14 C 0.09191(11) 0.57371(10) 0.15903(10) 0.0284(3) Uani 1 1 d .
H14A H 0.0672 0.6257 0.1244 0.043 Uiso 1 1 calc R
H14B H 0.1344 0.5977 0.2055 0.043 Uiso 1 1 calc R
H14C H 0.0320 0.5398 0.1819 0.043 Uiso 1 1 calc R
C15 C 0.46057(12) 0.42144(11) 0.01133(10) 0.0291(3) Uani 1 1 d .
H15A H 0.5158 0.4642 -0.0066 0.044 Uiso 1 1 calc R
H15B H 0.4060 0.4192 -0.0319 0.044 Uiso 1 1 calc R
H15C H 0.4898 0.3591 0.0192 0.044 Uiso 1 1 calc R
C16 C 0.51811(11) 0.47782(11) 0.17700(10) 0.0303(3) Uani 1 1 d .
H16A H 0.5542 0.4182 0.1840 0.045 Uiso 1 1 calc R
H16B H 0.4957 0.5009 0.2323 0.045 Uiso 1 1 calc R
H16C H 0.5655 0.5230 0.1510 0.045 Uiso 1 1 calc R
C17 C 0.43036(13) 0.27998(12) 0.31004(11) 0.0358(4) Uani 1 1 d .
H17A H 0.4669 0.2227 0.3257 0.054 Uiso 1 1 calc R
H17B H 0.3800 0.2961 0.3542 0.054 Uiso 1 1 calc R
H17C H 0.4809 0.3306 0.3038 0.054 Uiso 1 1 calc R
C18 C 0.46153(12) 0.21125(12) 0.14339(12) 0.0359(4) Uani 1 1 d .
H18A H 0.5201 0.2546 0.1376 0.054 Uiso 1 1 calc R
H18B H 0.4317 0.1986 0.0876 0.054 Uiso 1 1 calc R
H18C H 0.4862 0.1530 0.1685 0.054 Uiso 1 1 calc R
C19 C 0.04922(12) 0.36253(12) 0.30123(10) 0.0329(4) Uani 1 1 d .
H19A H 0.0063 0.4106 0.2745 0.049 Uiso 1 1 calc R
H19B H 0.0945 0.3913 0.3436 0.049 Uiso 1 1 calc R
H19C H 0.0040 0.3166 0.3285 0.049 Uiso 1 1 calc R
C20 C 0.03401(11) 0.25477(12) 0.15054(9) 0.0281(3) Uani 1 1 d .
H20A H -0.0146 0.2157 0.1825 0.042 Uiso 1 1 calc R
H20B H 0.0701 0.2167 0.1084 0.042 Uiso 1 1 calc R
H20C H -0.0047 0.3045 0.1221 0.042 Uiso 1 1 calc R
C21 C 0.32752(11) 0.85444(11) 0.02419(9) 0.0254(3) Uani 1 1 d .

loop_
_atom_site_aniso_label
_atom_site_aniso_U_11
_atom_site_aniso_U_22
_atom_site_aniso_U_33
_atom_site_aniso_U_23
_atom_site_aniso_U_13
_atom_site_aniso_U_12
Fe1 0.00974(7) 0.01364(8) 0.01375(7) -0.00182(6) 0.00057(6) -0.00106(6)
P1 0.01552(15) 0.01521(15) 0.02185(15) -0.00169(12) 0.00059(12) 0.00319(12)
P2 0.01360(14) 0.01514(15) 0.02307(15) -0.00001(12) 0.00297(11) -0.00316(12)
P3 0.01207(14) 0.01980(16) 0.02649(16) 0.00592(13) -0.00306(12) -0.00142(12)
P4 0.01171(14) 0.02246(17) 0.01743(13) 0.00065(12) 0.00155(11) -0.00324(12)
Cl1 0.02472(16) 0.02818(17) 0.01982(13) -0.00934(12) -0.00083(11) -0.00493(13)
S1 0.01651(14) 0.02059(16) 0.01604(12) 0.00432(11) -0.00013(10) 0.00310(12)
O1 0.0256(5) 0.0361(6) 0.0174(4) 0.0018(4) -0.0057(4) 0.0028(5)
O2 0.0291(6) 0.0259(5) 0.0346(6) 0.0108(4) 0.0108(4) 0.0015(4)
O3 0.0326(6) 0.0257(5) 0.0253(5) -0.0010(4) -0.0011(4) 0.0073(4)
F1 0.0220(4) 0.0370(5) 0.0600(6) 0.0157(5) 0.0028(4) -0.0055(4)
F2 0.0327(5) 0.0338(5) 0.0547(6) 0.0143(5) 0.0167(5) 0.0149(4)
F3 0.0284(5) 0.1257(12) 0.0286(5) 0.0076(6) -0.0130(4) 0.0168(7)
C1 0.0123(5) 0.0136(5) 0.0183(5) 0.0015(4) 0.0013(4) 0.0003(4)
C2 0.0143(6) 0.0159(6) 0.0194(5) 0.0010(4) 0.0011(4) -0.0001(4)
C3 0.0118(5) 0.0167(6) 0.0163(5) -0.0018(4) 0.0013(4) -0.0008(4)
C4 0.0181(6) 0.0170(6) 0.0196(5) 0.0009(5) 0.0003(5) -0.0001(4)
C5 0.0225(6) 0.0270(7) 0.0159(5) 0.0024(5) 0.0000(5) -0.0026(6)
C6 0.0220(6) 0.0249(7) 0.0179(5) -0.0065(5) 0.0009(4) -0.0048(6)
C7 0.0243(6) 0.0175(6) 0.0219(6) -0.0051(5) 0.0006(5) -0.0012(5)
C8 0.0224(6) 0.0160(6) 0.0164(5) -0.0012(4) 0.0011(4) -0.0016(5)
C9 0.0244(7) 0.0232(7) 0.0332(7) 0.0086(6) 0.0036(6) 0.0032(6)
C10 0.0232(7) 0.0170(6) 0.0331(7) 0.0028(5) 0.0035(6) -0.0018(5)
C11 0.0213(7) 0.0328(8) 0.0317(7) 0.0141(6) -0.0019(6) -0.0072(6)
C12 0.0196(6) 0.0197(6) 0.0370(7) 0.0098(5) -0.0058(6) -0.0030(5)
C13 0.0279(7) 0.0276(8) 0.0326(7) -0.0024(6) -0.0124(6) 0.0075(6)
C14 0.0259(7) 0.0214(7) 0.0380(8) -0.0057(6) 0.0053(6) 0.0088(6)
C15 0.0271(8) 0.0260(8) 0.0342(8) -0.0030(6) 0.0164(6) -0.0045(6)
C16 0.0160(6) 0.0330(8) 0.0418(8) 0.0081(7) -0.0056(6) -0.0107(6)
C17 0.0300(8) 0.0374(9) 0.0399(8) 0.0154(7) -0.0194(7) -0.0105(7)
C18 0.0217(7) 0.0292(8) 0.0567(11) 0.0100(7) 0.0071(7) 0.0105(6)
C19 0.0255(7) 0.0432(10) 0.0300(7) -0.0042(7) 0.0133(6) -0.0054(7)
C20 0.0171(6) 0.0391(9) 0.0280(7) 0.0010(6) -0.0033(5) -0.0106(6)
C21 0.0200(6) 0.0329(8) 0.0232(6) 0.0086(6) -0.0015(5) 0.0043(6)

loop_
_atom_type_symbol
_atom_type_description
_atom_type_scat_dispersion_real
_atom_type_scat_dispersion_imag
_atom_type_scat_source
C C 0.0033 0.0016 'International Tables Vol C Tables 4.2.6.8 and 6.1.1.4'
H H 0.0000 0.0000 'International Tables Vol C Tables 4.2.6.8 and 6.1.1.4'
O O 0.0106 0.0060 'International Tables Vol C Tables 4.2.6.8 and 6.1.1.4'
P P 0.1023 0.0942 'International Tables Vol C Tables 4.2.6.8 and 6.1.1.4'
S S 0.1246 0.1234 'International Tables Vol C Tables 4.2.6.8 and 6.1.1.4'
Cl Cl 0.1484 0.1585 'International Tables Vol C Tables 4.2.6.8 and 6.1.1.4'
Fe Fe 0.3463 0.8444 'International Tables Vol C Tables 4.2.6.8 and 6.1.1.4'
F F 0.0171 0.0103 'International Tables Vol C Tables 4.2.6.8 and 6.1.1.4'

loop_
_geom_angle_atom_site_label_1
_geom_angle_atom_site_label_2
_geom_angle_atom_site_label_3
_geom_angle
C1 Fe1 P2 91.08(4)
C1 Fe1 P3 84.15(4)
P2 Fe1 P3 93.994(14)
C1 Fe1 P4 90.46(4)
P2 Fe1 P4 177.707(15)
P3 Fe1 P4 84.472(14)
C1 Fe1 Cl1 178.51(4)
P2 Fe1 Cl1 87.441(14)
P3 Fe1 Cl1 95.807(14)
P4 Fe1 Cl1 91.014(13)
C1 Fe1 P1 86.86(4)
P2 Fe1 P1 84.361(14)
P3 Fe1 P1 170.834(14)
P4 Fe1 P1 97.422(14)
Cl1 Fe1 P1 93.130(14)
C13 P1 C14 102.82(7)
C13 P1 C9 101.95(7)
C14 P1 C9 104.33(7)
C13 P1 Fe1 119.53(5)
C14 P1 Fe1 117.27(5)
C9 P1 Fe1 108.95(5)
C15 P2 C16 103.46(8)
C15 P2 C10 103.24(7)
C16 P2 C10 104.36(7)
C15 P2 Fe1 118.24(5)
C16 P2 Fe1 118.31(5)
C10 P2 Fe1 107.44(5)
C17 P3 C18 103.27(9)
C17 P3 C12 104.79(7)
C18 P3 C12 103.15(7)
C17 P3 Fe1 116.34(6)
C18 P3 Fe1 119.86(6)
C12 P3 Fe1 107.75(5)
C20 P4 C19 103.82(7)
C20 P4 C11 103.00(7)
C19 P4 C11 103.03(8)
C20 P4 Fe1 117.42(5)
C19 P4 Fe1 119.25(6)
C11 P4 Fe1 108.28(5)
O3 S1 O2 115.19(6)
O3 S1 O1 114.92(6)
O2 S1 O1 115.59(7)
O3 S1 C21 103.42(7)
O2 S1 C21 102.64(7)
O1 S1 C21 102.37(6)
C2 C1 Fe1 176.64(11)
C1 C2 C3 175.79(13)
C4 C3 C8 118.88(11)
C4 C3 C2 120.88(11)
C8 C3 C2 120.21(11)
C5 C4 C3 120.56(12)
C4 C5 C6 120.17(12)
C7 C6 C5 119.64(12)
C8 C7 C6 120.58(12)
C7 C8 C3 120.14(11)
C10 C9 P1 109.58(10)
C9 C10 P2 107.85(10)
C12 C11 P4 109.53(10)
C11 C12 P3 107.40(10)
F2 C21 F3 107.44(13)
F2 C21 F1 106.36(12)
F3 C21 F1 108.08(14)
F2 C21 S1 112.18(11)
F3 C21 S1 111.35(10)
F1 C21 S1 111.19(10)

loop_
_geom_bond_atom_site_label_1
_geom_bond_atom_site_label_2
_geom_bond_distance
Fe1 C1 1.8750(12)
Fe1 P2 2.2741(4)
Fe1 P3 2.2771(4)
Fe1 P4 2.2861(4)
Fe1 Cl1 2.2881(3)
Fe1 P1 2.2917(4)
P1 C13 1.8174(15)
P1 C14 1.8175(14)
P1 C9 1.8399(15)
P2 C15 1.8121(14)
P2 C16 1.8123(14)
P2 C10 1.8300(14)
P3 C17 1.8137(15)
P3 C18 1.8193(16)
P3 C12 1.8283(14)
P4 C20 1.8113(14)
P4 C19 1.8144(15)
P4 C11 1.8399(15)
S1 O3 1.4409(11)
S1 O2 1.4410(11)
S1 O1 1.4422(9)
S1 C21 1.8295(15)
F1 C21 1.3381(17)
F2 C21 1.3264(18)
F3 C21 1.3283(16)
C1 C2 1.2190(17)
C2 C3 1.4319(16)
C3 C4 1.4034(16)
C3 C8 1.4046(17)
C4 C5 1.3854(17)
C5 C6 1.395(2)
C6 C7 1.3910(18)
C7 C8 1.3872(16)
C9 C10 1.525(2)
C11 C12 1.516(2)
